data_1574268
loop_
_publ_author_name
'Kern, Ralf H.'
'Hiller, Noemi'
'Eichele, Klaus'
'Schubert, Hartmut'
'T\"onshoff, Christina'
'Bettinger, Holger F.'
'Wesemann, Lars'

_publ_section_title
;
 Boradigermaallyl: inhibition of CH bond activation by borane CO adduct
 formation followed by CO insertion
;
_journal_issue 18
_journal_name_full 'Chemical Science'
_journal_page_first 7759
_journal_page_last 7765
_journal_paper_doi 10.1039/D5SC00881F
_journal_volume 16
_journal_year 2025
_chemical_formula_sum 'C99 H118 B Cl Ge2 O'
_chemical_formula_weight 1515.42
_space_group_crystal_system triclinic
_space_group_IT_number 2
_space_group_name_Hall '-P 1'
_space_group_name_H-M_alt 'P -1'
_atom_sites_solution_hydrogens geom
_audit_creation_method SHELXL-2018/1
_audit_update_record
;
2025-01-20 deposited with the CCDC.	2025-03-27 downloaded from the CCDC.
;
_cell_angle_alpha 102.6310(10)
_cell_angle_beta 112.2980(10)
_cell_angle_gamma 106.5770(10)
_cell_formula_units_Z 2
_cell_length_a 15.9892(3)
_cell_length_b 19.2578(3)
_cell_length_c 20.5718(4)
_cell_measurement_reflns_used 9565
_cell_measurement_temperature 100(2)
_cell_measurement_theta_max 30.36
_cell_measurement_theta_min 2.27
_cell_volume 5221.48(18)
_computing_cell_refinement 'Bruker SAINT'
_computing_data_collection 'Bruker APEX2'
_computing_data_reduction 'Bruker SAINT'
_computing_publication_material Platon,Wingx,Shelxle,DSR
_computing_structure_refinement 'SHELXL-2018/1 (Sheldrick, 2018)'
_computing_structure_solution 'SHELXT 2014/4 (Sheldrick, 2014)'
_diffrn_ambient_temperature 100(2)
_diffrn_measured_fraction_theta_full 0.998
_diffrn_measured_fraction_theta_max 0.992
_diffrn_measurement_device_type 'Bruker APEX-II CCD'
_diffrn_measurement_method '\f and \w scans'
_diffrn_radiation_type MoK\a
_diffrn_radiation_wavelength 0.71073
_diffrn_reflns_av_R_equivalents 0.0335
_diffrn_reflns_av_unetI/netI 0.0223
_diffrn_reflns_Laue_measured_fraction_full 0.998
_diffrn_reflns_Laue_measured_fraction_max 0.992
_diffrn_reflns_limit_h_max 22
_diffrn_reflns_limit_h_min -22
_diffrn_reflns_limit_k_max 27
_diffrn_reflns_limit_k_min -27
_diffrn_reflns_limit_l_max 29
_diffrn_reflns_limit_l_min -29
_diffrn_reflns_number 281112
_diffrn_reflns_point_group_measured_fraction_full 0.998
_diffrn_reflns_point_group_measured_fraction_max 0.992
_diffrn_reflns_theta_full 25.242
_diffrn_reflns_theta_max 30.434
_diffrn_reflns_theta_min 1.954
_exptl_absorpt_coefficient_mu 0.639
_exptl_absorpt_correction_T_max 0.7461
_exptl_absorpt_correction_T_min 0.7133
_exptl_absorpt_correction_type multi-scan
_exptl_absorpt_process_details 'SADABS V2008/1 (Bruker AXS)'
_exptl_crystal_colour yellow
_exptl_crystal_density_diffrn 0.964
_exptl_crystal_description prism
_exptl_crystal_F_000 1612
_exptl_crystal_size_max 0.27
_exptl_crystal_size_mid 0.26
_exptl_crystal_size_min 0.25
_refine_diff_density_max 1.660
_refine_diff_density_min -2.192
_refine_diff_density_rms 0.080
_refine_ls_extinction_method none
_refine_ls_goodness_of_fit_ref 1.047
_refine_ls_hydrogen_treatment constr
_refine_ls_matrix_type full
_refine_ls_number_parameters 984
_refine_ls_number_reflns 31410
_refine_ls_number_restraints 75
_refine_ls_restrained_S_all 1.047
_refine_ls_R_factor_all 0.0632
_refine_ls_R_factor_gt 0.0487
_refine_ls_shift/su_max 0.001
_refine_ls_shift/su_mean 0.000
_refine_ls_structure_factor_coef Fsqd
_refine_ls_weighting_details 'w=1/[\s^2^(Fo^2^)+(0.0661P)^2^+6.2475P] where P=(Fo^2^+2Fc^2^)/3'
_refine_ls_weighting_scheme calc
_refine_ls_wR_factor_gt 0.1290
_refine_ls_wR_factor_ref 0.1407
_reflns_Friedel_coverage 0.000
_reflns_number_gt 25498
_reflns_number_total 31410
_reflns_threshold_expression 'I > 2\s(I)'
_cod_data_source_file d5sc00881f2.cif
_cod_data_source_block rk155_0m_a_sq
_cod_depositor_comments 'Adding full bibliography for 1574261--1574268.cif.'
_cod_original_cell_volume 5221.48(17)
_cod_database_code 1574268
_shelx_shelxl_version_number 2018/1
_shelx_space_group_comment
;
The symmetry employed for this shelxl refinement is uniquely defined
by the following loop, which should always be used as a source of
symmetry information in preference to the above space-group names.
They are only intended as comments.
;

loop_
_space_group_symop_operation_xyz
'x, y, z'
'-x, -y, -z'

loop_
_atom_site_label
_atom_site_type_symbol
_atom_site_fract_x
_atom_site_fract_y
_atom_site_fract_z
_atom_site_U_iso_or_equiv
_atom_site_adp_type
_atom_site_occupancy
_atom_site_site_symmetry_order
_atom_site_calc_flag
_atom_site_refinement_flags_posn
_atom_site_refinement_flags_adp
_atom_site_refinement_flags_occupancy
_atom_site_disorder_assembly
_atom_site_disorder_group
Ge1 Ge 0.58613(2) 0.51136(2) 0.27618(2) 0.01531(5) Uani 1 1 d . . . . .
Cl1 Cl 0.47516(4) 0.24161(3) 0.26086(2) 0.02236(9) Uani 1 1 d . . . . .
Ge2 Ge 0.38639(2) 0.24734(2) 0.15308(2) 0.01641(5) Uani 1 1 d . . . . .
O1 O 0.59212(10) 0.34971(7) 0.18562(7) 0.0177(2) Uani 1 1 d . . . . .
C2 C 0.73804(15) 0.59350(12) 0.51643(10) 0.0224(4) Uani 1 1 d . . . . .
H2 H 0.754920 0.568915 0.551845 0.027 Uiso 1 1 calc R U . . .
C3 C 0.55258(14) 0.28349(10) 0.12078(10) 0.0185(3) Uani 1 1 d . . . . .
C4 C 0.69590(14) 0.54998(11) 0.43918(10) 0.0180(3) Uani 1 1 d . . . . .
C5 C 0.75560(15) 0.67152(12) 0.54223(10) 0.0243(4) Uani 1 1 d . . . . .
H5 H 0.780902 0.699820 0.594431 0.029 Uiso 1 1 calc R U . . .
C6 C 0.66832(14) 0.58480(10) 0.38467(9) 0.0173(3) Uani 1 1 d . . . . .
C7 C 0.66103(13) 0.48874(10) 0.22411(9) 0.0173(3) Uani 1 1 d . . . . .
C8 C 0.65853(13) 0.41677(10) 0.18827(10) 0.0176(3) Uani 1 1 d . . . . .
C9 C 0.63307(15) 0.41249(11) 0.43722(10) 0.0217(3) Uani 1 1 d . . . . .
C10 C 0.73550(16) 0.70714(11) 0.49039(11) 0.0240(4) Uani 1 1 d . . . . .
H10 H 0.750939 0.761369 0.508019 0.029 Uiso 1 1 calc R U . . .
C11 C 0.46676(18) 0.15708(12) -0.01185(12) 0.0282(4) Uani 1 1 d . . . . .
H11 H 0.436217 0.114614 -0.058540 0.034 Uiso 1 1 calc R U . . .
C12 C 0.45640(14) 0.23035(11) 0.09504(10) 0.0195(3) Uani 1 1 d . . . . .
C13 C 0.69420(14) 0.46955(11) 0.42271(10) 0.0189(3) Uani 1 1 d . . . . .
C14 C 0.48147(14) 0.53807(11) 0.20849(10) 0.0189(3) Uani 1 1 d . . . . .
C15 C 0.72117(15) 0.55461(11) 0.21943(11) 0.0224(4) Uani 1 1 d . . . . .
H15 H 0.722973 0.604143 0.241559 0.027 Uiso 1 1 calc R U . . .
C16 C 0.44629(16) 0.52851(12) 0.09495(11) 0.0243(4) Uani 1 1 d . . . . .
C17 C 0.60938(15) 0.27297(11) 0.08485(11) 0.0213(3) Uani 1 1 d . . . . .
C18 C 0.68794(16) 0.72155(11) 0.37000(11) 0.0234(4) Uani 1 1 d . . . . .
C19 C 0.46910(14) 0.42459(10) 0.26425(10) 0.0182(3) Uani 1 1 d . . . . .
H19 H 0.486525 0.400037 0.302753 0.022 Uiso 1 1 calc R U . . .
C20 C 0.41237(15) 0.47365(11) 0.27515(10) 0.0215(3) Uani 1 1 d . . . . .
H20 H 0.374392 0.464272 0.300816 0.026 Uiso 1 1 calc R U . . .
C21 C 0.76724(15) 0.45604(12) 0.40577(10) 0.0226(4) Uani 1 1 d . . . . .
C22 C 0.50006(19) 0.67696(14) 0.09793(13) 0.0325(5) Uani 1 1 d . . . . .
H22 H 0.517725 0.728233 0.097406 0.039 Uiso 1 1 calc R U . . .
C23 C 0.4580(2) 0.61405(14) 0.03000(13) 0.0342(5) Uani 1 1 d . . . . .
H23 H 0.448493 0.623854 -0.015018 0.041 Uiso 1 1 calc R U . . .
C24 C 0.51721(18) 0.66733(12) 0.16676(12) 0.0277(4) Uani 1 1 d . . . . .
H24 H 0.546396 0.710355 0.212819 0.033 Uiso 1 1 calc R U . . .
C25 C 0.64337(17) 0.34219(12) 0.43093(11) 0.0263(4) Uani 1 1 d . . . . .
H25 H 0.602677 0.304086 0.441064 0.032 Uiso 1 1 calc R U . . .
C26 C 0.71868(15) 0.41020(11) 0.15455(11) 0.0213(3) Uani 1 1 d . . . . .
C27 C 0.56403(17) 0.20908(11) 0.01747(12) 0.0252(4) Uani 1 1 d . . . . .
H27 H 0.600317 0.201065 -0.008721 0.030 Uiso 1 1 calc R U . . .
C28 C 0.69294(15) 0.66609(11) 0.41231(10) 0.0205(3) Uani 1 1 d . . . . .
C29 C 0.48903(16) 0.59149(12) 0.16336(11) 0.0227(4) Uani 1 1 d . . . . .
C30 C 0.43396(14) 0.47100(11) 0.13107(10) 0.0202(3) Uani 1 1 d . . . . .
C31 C 0.41387(16) 0.16711(12) 0.02714(11) 0.0255(4) Uani 1 1 d . . . . .
H31 H 0.347802 0.130441 0.007350 0.031 Uiso 1 1 calc R U . . .
C32 C 0.41787(15) 0.53051(12) 0.24727(11) 0.0230(4) Uani 1 1 d . . . . .
H32 H 0.384382 0.563457 0.251585 0.028 Uiso 1 1 calc R U . . .
C33 C 0.77788(15) 0.47734(12) 0.15213(11) 0.0251(4) Uani 1 1 d . . . . .
H33 H 0.818602 0.473975 0.128926 0.030 Uiso 1 1 calc R U . . .
C34 C 0.26041(14) 0.15220(12) 0.09510(11) 0.0241(4) Uani 1 1 d . . . . .
C35 C 0.5948(2) 0.43834(15) 0.54627(13) 0.0393(6) Uani 1 1 d . . . . .
H35A H 0.545931 0.446963 0.560907 0.059 Uiso 1 1 calc R U . . .
H35B H 0.658302 0.483820 0.576938 0.059 Uiso 1 1 calc R U . . .
H35C H 0.603236 0.392004 0.554503 0.059 Uiso 1 1 calc R U . . .
C36 C 0.84632(16) 0.52187(14) 0.40446(12) 0.0275(4) Uani 1 1 d . . . . .
H36 H 0.814330 0.554891 0.382867 0.033 Uiso 1 1 calc R U . . .
C37 C 0.77827(16) 0.54912(12) 0.18312(12) 0.0267(4) Uani 1 1 d . . . . .
H37 H 0.817249 0.594284 0.179608 0.032 Uiso 1 1 calc R U . . .
C38 C 0.39926(15) 0.39390(11) 0.11442(10) 0.0216(3) Uani 1 1 d . . . . .
H38 H 0.365774 0.358230 0.063605 0.026 Uiso 1 1 calc R U . . .
C39 C 0.42952(18) 0.53717(13) 0.02658(11) 0.0303(4) Uani 1 1 d . . . . .
H39 H 0.400758 0.493970 -0.019258 0.036 Uiso 1 1 calc R U . . .
C40 C 0.29775(18) 0.07899(12) 0.23364(14) 0.0317(5) Uani 1 1 d . . . . .
C41 C 0.53372(18) 0.72537(12) 0.38021(12) 0.0278(4) Uani 1 1 d . . . . .
H41 H 0.525238 0.672196 0.381266 0.033 Uiso 1 1 calc R U . . .
C42 C 0.55869(16) 0.42614(12) 0.46208(11) 0.0256(4) Uani 1 1 d . . . . .
H42 H 0.552474 0.474584 0.455227 0.031 Uiso 1 1 calc R U . . .
C43 C 0.21137(19) 0.09930(15) 0.23181(14) 0.0357(5) Uani 1 1 d . . . . .
H43 H 0.186997 0.115906 0.187909 0.043 Uiso 1 1 calc R U . . .
C44 C 0.85270(17) 0.72853(13) 0.37341(13) 0.0306(4) Uani 1 1 d . . . . .
H44 H 0.826566 0.672275 0.366731 0.037 Uiso 1 1 calc R U . . .
C45 C 0.71698(16) 0.32969(12) 0.12363(12) 0.0260(4) Uani 1 1 d . . . . .
C46 C 0.71076(18) 0.32591(13) 0.41047(12) 0.0291(4) Uani 1 1 d . . . . .
C47 C 0.89271(18) 0.49485(17) 0.35655(13) 0.0360(5) Uani 1 1 d . . . . .
H47A H 0.840210 0.458425 0.306008 0.054 Uiso 1 1 calc R U . . .
H47B H 0.932838 0.468764 0.380594 0.054 Uiso 1 1 calc R U . . .
H47C H 0.934788 0.540056 0.352367 0.054 Uiso 1 1 calc R U . . .
C48 C 0.5553(2) 0.77799(15) 0.45769(15) 0.0383(5) Uani 1 1 d . . . . .
H48A H 0.568345 0.831345 0.459066 0.057 Uiso 1 1 calc R U . . .
H48B H 0.613280 0.777633 0.497472 0.057 Uiso 1 1 calc R U . . .
H48C H 0.497874 0.758539 0.465925 0.057 Uiso 1 1 calc R U . . .
C49 C 0.35729(19) 0.06787(13) 0.29662(14) 0.0355(5) Uani 1 1 d . . . . .
H49 H 0.343999 0.074194 0.338303 0.043 Uiso 1 1 calc R U . . .
C50 C 0.7729(2) 0.81690(13) 0.33173(13) 0.0344(5) Uani 1 1 d . . . . .
H50 H 0.824147 0.836799 0.319405 0.041 Uiso 1 1 calc R U . . .
C51 C 0.61877(18) 0.75526(11) 0.36303(11) 0.0267(4) Uani 1 1 d . . . . .
C52 C 0.45534(17) 0.35930(13) 0.41708(13) 0.0314(4) Uani 1 1 d . . . . .
H52A H 0.430232 0.350274 0.363144 0.047 Uiso 1 1 calc R U . . .
H52B H 0.410537 0.373048 0.433956 0.047 Uiso 1 1 calc R U . . .
H52C H 0.459151 0.311833 0.425370 0.047 Uiso 1 1 calc R U . . .
C53 C 0.77261(17) 0.38364(13) 0.39871(12) 0.0283(4) Uani 1 1 d . . . . .
H53 H 0.819958 0.373536 0.385469 0.034 Uiso 1 1 calc R U . . .
C54 C 0.31729(17) 0.06924(11) 0.17189(13) 0.0302(4) Uani 1 1 d . . . . .
C55 C 0.92812(19) 0.57325(16) 0.48526(15) 0.0412(5) Uani 1 1 d . . . . .
H55A H 0.978343 0.615607 0.484082 0.062 Uiso 1 1 calc R U . . .
H55B H 0.958809 0.541773 0.508797 0.062 Uiso 1 1 calc R U . . .
H55C H 0.899570 0.595254 0.514619 0.062 Uiso 1 1 calc R U . . .
C56 C 0.3938(2) 0.04535(12) 0.17360(15) 0.0351(5) Uani 1 1 d . . . . .
C57 C 0.5024(2) 0.03691(16) 0.36919(16) 0.0427(6) Uani 1 1 d . . . . .
H57 H 0.569162 0.051914 0.371819 0.051 Uiso 1 1 calc R U . . .
C58 C 0.6305(2) 0.82040(12) 0.34174(13) 0.0330(5) Uani 1 1 d . . . . .
H58 H 0.585109 0.844054 0.338384 0.040 Uiso 1 1 calc R U . . .
C59 C 0.25138(16) 0.07964(12) 0.10342(12) 0.0288(4) Uani 1 1 d . . . . .
C60 C 0.76740(18) 0.75356(12) 0.35572(12) 0.0277(4) Uani 1 1 d . . . . .
C61 C 0.77455(18) 0.30853(15) 0.18975(15) 0.0369(5) Uani 1 1 d . . . . .
H61A H 0.769212 0.255394 0.170182 0.055 Uiso 1 1 calc R U . . .
H61B H 0.746741 0.311661 0.224784 0.055 Uiso 1 1 calc R U . . .
H61C H 0.844362 0.345073 0.216368 0.055 Uiso 1 1 calc R U . . .
C62 C 0.18236(16) 0.15408(15) 0.03396(11) 0.0315(5) Uani 1 1 d . . . . .
C63 C 0.7630(2) 0.32650(15) 0.07023(16) 0.0400(6) Uani 1 1 d . . . . .
H63A H 0.759285 0.273845 0.050974 0.060 Uiso 1 1 calc R U . . .
H63B H 0.832478 0.363896 0.097852 0.060 Uiso 1 1 calc R U . . .
H63C H 0.726697 0.339728 0.027831 0.060 Uiso 1 1 calc R U . . .
C64 C 0.9005(2) 0.73719(14) 0.32164(15) 0.0373(5) Uani 1 1 d . . . . .
H64A H 0.848483 0.717395 0.269135 0.056 Uiso 1 1 calc R U . . .
H64B H 0.941475 0.707387 0.326093 0.056 Uiso 1 1 calc R U . . .
H64C H 0.941809 0.792322 0.336702 0.056 Uiso 1 1 calc R U . . .
C65 C 0.7149(2) 0.24632(15) 0.40237(16) 0.0400(5) Uani 1 1 d . . . . .
H65A H 0.661112 0.215312 0.411113 0.048 Uiso 0.505(6) 1 calc R U P A 1
H65B H 0.646082 0.205979 0.380394 0.048 Uiso 0.495(6) 1 calc R U P A 2
C66 C 0.4358(2) 0.04778(13) 0.30079(15) 0.0371(5) Uani 1 1 d . . . . .
C67 C 0.7069(2) 0.85137(13) 0.32536(14) 0.0374(6) Uani 1 1 d . . . . .
C68 C 0.10192(18) 0.08460(18) -0.02013(13) 0.0445(7) Uani 1 1 d . . . . .
H68 H 0.049736 0.086391 -0.061066 0.053 Uiso 1 1 calc R U . . .
B1 B 0.41552(15) 0.36526(12) 0.18029(11) 0.0177(3) Uani 1 1 d . . . . .
C70 C 0.09751(19) 0.01367(17) -0.01472(15) 0.0500(8) Uani 1 1 d . . . . .
H70 H 0.044677 -0.033273 -0.053299 0.060 Uiso 1 1 calc R U . . .
C71 C 0.4509(2) 0.03550(13) 0.23766(16) 0.0387(5) Uani 1 1 d . . . . .
H71 H 0.502489 0.019789 0.238752 0.046 Uiso 1 1 calc R U . . .
C72 C 0.4357(2) 0.71891(18) 0.31986(18) 0.0492(6) Uani 1 1 d . . . . .
H72A H 0.426688 0.693327 0.269486 0.074 Uiso 1 1 calc R U . . .
H72B H 0.437081 0.771161 0.325555 0.074 Uiso 1 1 calc R U . . .
H72C H 0.380703 0.688113 0.326019 0.074 Uiso 1 1 calc R U . . .
C73 C 0.4648(3) -0.04963(17) 0.36073(19) 0.0534(7) Uani 1 1 d . . . . .
H73A H 0.398468 -0.066665 0.356574 0.080 Uiso 1 1 calc R U . . .
H73B H 0.510018 -0.055549 0.405095 0.080 Uiso 1 1 calc R U . . .
H73C H 0.462127 -0.081511 0.315163 0.080 Uiso 1 1 calc R U . . .
C74 C 0.18176(19) 0.24724(19) -0.03606(13) 0.0455(7) Uani 1 1 d . . . . .
C75 C 0.17623(16) 0.22829(16) 0.02501(12) 0.0357(5) Uani 1 1 d . . . . .
C76 C 0.1263(2) 0.02667(18) 0.21877(17) 0.0501(7) Uani 1 1 d . . . . .
H76A H 0.069560 0.039142 0.214373 0.075 Uiso 1 1 calc R U . . .
H76B H 0.148001 0.009622 0.261491 0.075 Uiso 1 1 calc R U . . .
H76C H 0.106969 -0.015160 0.172113 0.075 Uiso 1 1 calc R U . . .
C77 C 0.9336(2) 0.77506(18) 0.45580(15) 0.0466(6) Uani 1 1 d . . . . .
H77A H 0.987509 0.757484 0.466124 0.070 Uiso 1 1 calc R U . . .
H77B H 0.905616 0.766724 0.489765 0.070 Uiso 1 1 calc R U . . .
H77C H 0.959442 0.830652 0.464069 0.070 Uiso 1 1 calc R U . . .
C78 C 0.7185(3) 0.92216(15) 0.30177(17) 0.0485(7) Uani 1 1 d . . . . .
H78 H 0.772222 0.930077 0.286858 0.058 Uiso 1 1 calc R U . . .
C79 C 0.1309(2) 0.2496(2) 0.13238(17) 0.0474(7) Uani 1 1 d . . . . .
H79 H 0.147937 0.203851 0.134982 0.057 Uiso 1 1 calc R U . . .
C80 C 0.1968(2) 0.1954(2) -0.09476(14) 0.0550(8) Uani 1 1 d . . . . .
H80 H 0.210876 0.153471 -0.077327 0.066 Uiso 1 1 calc R U . . .
C81 C 0.5158(3) 0.0875(2) 0.44363(18) 0.0569(8) Uani 1 1 d . . . . .
H81A H 0.538508 0.142177 0.448462 0.085 Uiso 1 1 calc R U . . .
H81B H 0.564987 0.081473 0.485712 0.085 Uiso 1 1 calc R U . . .
H81C H 0.452480 0.071276 0.444616 0.085 Uiso 1 1 calc R U . . .
C82 C 0.4140(2) 0.02957(15) 0.10628(19) 0.0456(7) Uani 1 1 d . . . . .
H82 H 0.375270 0.049513 0.069924 0.055 Uiso 1 1 calc R U . . .
C83 C 0.2842(3) 0.2415(2) -0.10406(16) 0.0589(9) Uani 1 1 d . . . . .
H83A H 0.291434 0.206600 -0.142083 0.088 Uiso 1 1 calc R U . . .
H83B H 0.344950 0.263981 -0.055658 0.088 Uiso 1 1 calc R U . . .
H83C H 0.272046 0.283408 -0.120394 0.088 Uiso 1 1 calc R U . . .
C84 C 0.1719(2) 0.3148(2) -0.04379(17) 0.0581(8) Uani 1 1 d . . . . .
H84 H 0.175068 0.327074 -0.085342 0.070 Uiso 1 1 calc R U . . .
C85 C 0.17051(19) 0.01120(14) 0.04727(15) 0.0423(6) Uani 1 1 d . . . . .
H85 H 0.165768 -0.037625 0.051868 0.051 Uiso 1 1 calc R U . . .
C86 C 0.15487(18) 0.27510(19) 0.07361(15) 0.0421(6) Uani 1 1 d . . . . .
C87 C 0.2406(2) 0.16571(18) 0.3028(2) 0.0572(9) Uani 1 1 d . . . . .
H87A H 0.294410 0.211870 0.310065 0.086 Uiso 1 1 calc R U . . .
H87B H 0.262790 0.150257 0.346532 0.086 Uiso 1 1 calc R U . . .
H87C H 0.183366 0.177840 0.297441 0.086 Uiso 1 1 calc R U . . .
C88 C 0.6247(3) 0.90966(19) 0.23377(19) 0.0598(9) Uani 1 1 d . . . . .
H88A H 0.636193 0.955470 0.219483 0.090 Uiso 1 1 calc R U . . .
H88B H 0.570620 0.901931 0.246785 0.090 Uiso 1 1 calc R U . . .
H88C H 0.606832 0.863539 0.191308 0.090 Uiso 1 1 calc R U . . .
C90 C 0.3761(4) -0.05917(18) 0.0656(2) 0.0737(13) Uani 1 1 d . . . . .
H90A H 0.305526 -0.084377 0.050365 0.110 Uiso 1 1 calc R U . . .
H90B H 0.413073 -0.080330 0.099939 0.110 Uiso 1 1 calc R U . . .
H90C H 0.385769 -0.069088 0.020729 0.110 Uiso 1 1 calc R U . . .
C91 C 0.0194(3) 0.2220(3) 0.1068(2) 0.0818(14) Uani 1 1 d . . . . .
H91A H -0.017960 0.184136 0.054712 0.123 Uiso 1 1 calc R U . . .
H91B H 0.001506 0.266761 0.109323 0.123 Uiso 1 1 calc R U . . .
H91C H 0.003507 0.197433 0.140046 0.123 Uiso 1 1 calc R U . . .
C92 C 0.7515(4) 0.99576(16) 0.3689(2) 0.0700(12) Uani 1 1 d . . . . .
H92A H 0.761690 1.040976 0.353664 0.105 Uiso 1 1 calc R U . . .
H92B H 0.813634 1.003670 0.410910 0.105 Uiso 1 1 calc R U . . .
H92C H 0.700384 0.989604 0.385016 0.105 Uiso 1 1 calc R U . . .
C93 C 0.1021(3) 0.1564(3) -0.17223(17) 0.0870(16) Uani 1 1 d . . . . .
H93A H 0.113544 0.124255 -0.209232 0.130 Uiso 1 1 calc R U . . .
H93B H 0.085585 0.196718 -0.189219 0.130 Uiso 1 1 calc R U . . .
H93C H 0.047163 0.123516 -0.167325 0.130 Uiso 1 1 calc R U . . .
C94 C 0.5230(3) 0.0711(2) 0.1280(2) 0.0624(10) Uani 1 1 d . . . . .
H94A H 0.530900 0.061933 0.082324 0.094 Uiso 1 1 calc R U . . .
H94B H 0.562492 0.050744 0.161750 0.094 Uiso 1 1 calc R U . . .
H94C H 0.545628 0.127154 0.153914 0.094 Uiso 1 1 calc R U . . .
C95 C 0.1476(2) 0.3435(2) 0.0641(2) 0.0563(8) Uani 1 1 d . . . . .
H95 H 0.135374 0.375983 0.098212 0.068 Uiso 1 1 calc R U . . .
C96 C 0.1577(2) 0.3654(2) 0.0065(2) 0.0628(9) Uani 1 1 d . . . . .
C97 C 0.1880(3) 0.3100(3) 0.20989(19) 0.0757(13) Uani 1 1 d . . . . .
H97A H 0.177073 0.357371 0.208699 0.114 Uiso 1 1 calc R U . . .
H97B H 0.258651 0.321909 0.228737 0.114 Uiso 1 1 calc R U . . .
H97C H 0.165898 0.290584 0.243356 0.114 Uiso 1 1 calc R U . . .
C200 C 0.6955(5) 0.2010(3) 0.3253(3) 0.0446(15) Uani 0.505(6) 1 d . U P A 1
H20A H 0.631810 0.195807 0.287396 0.067 Uiso 0.505(6) 1 calc R U P A 1
H20B H 0.693698 0.149154 0.322696 0.067 Uiso 0.505(6) 1 calc R U P A 1
H20C H 0.748393 0.228456 0.315290 0.067 Uiso 0.505(6) 1 calc R U P A 1
C201 C 0.8108(6) 0.2504(4) 0.4600(4) 0.0534(7) Uani 0.505(6) 1 d . U P A 1
H20D H 0.809401 0.197821 0.450952 0.080 Uiso 0.505(6) 1 calc R U P A 1
H20E H 0.819102 0.272411 0.510894 0.080 Uiso 0.505(6) 1 calc R U P A 1
H20F H 0.866179 0.283474 0.455750 0.080 Uiso 0.505(6) 1 calc R U P A 1
C202 C 0.7588(5) 0.2242(4) 0.3524(3) 0.0412(5) Uani 0.495(6) 1 d . U P A 2
H20G H 0.722480 0.226932 0.303192 0.062 Uiso 0.495(6) 1 calc R U P A 2
H20H H 0.754002 0.170945 0.345485 0.062 Uiso 0.495(6) 1 calc R U P A 2
H20I H 0.828488 0.260232 0.376011 0.062 Uiso 0.495(6) 1 calc R U P A 2
C203 C 0.7768(4) 0.2487(3) 0.4824(3) 0.0381(13) Uani 0.495(6) 1 d . U P A 2
H20J H 0.781951 0.198659 0.478571 0.057 Uiso 0.495(6) 1 calc R U P A 2
H20K H 0.744461 0.258623 0.513252 0.057 Uiso 0.495(6) 1 calc R U P A 2
H20L H 0.843204 0.290476 0.505898 0.057 Uiso 0.495(6) 1 calc R U P A 2
C1_1 C 0.1978(3) 0.5116(3) 0.0668(3) 0.0612(12) Uani 0.760(5) 1 d D U P B 1
H1A_1 H 0.194876 0.557053 0.053682 0.092 Uiso 0.760(5) 1 calc R U P B 1
H1B_1 H 0.267068 0.521396 0.097940 0.092 Uiso 0.760(5) 1 calc R U P B 1
H1C_1 H 0.161284 0.501987 0.095187 0.092 Uiso 0.760(5) 1 calc R U P B 1
C2_1 C 0.1541(5) 0.4442(4) -0.0013(4) 0.081(2) Uani 0.760(5) 1 d D U P B 1
H2_1 H 0.200011 0.458815 -0.022992 0.097 Uiso 0.760(5) 1 calc R U P B 1
C3_1 C 0.0564(3) 0.4262(3) -0.0649(3) 0.0492(6) Uani 0.760(5) 1 d D U P B 1
H3A_1 H 0.059734 0.470986 -0.080579 0.074 Uiso 0.760(5) 1 calc R U P B 1
H3B_1 H 0.005665 0.414956 -0.048464 0.074 Uiso 0.760(5) 1 calc R U P B 1
H3C_1 H 0.039516 0.380627 -0.107580 0.074 Uiso 0.760(5) 1 calc R U P B 1
C1_2 C 0.1093(9) 0.4628(6) 0.0477(6) 0.0383(5) Uani 0.240(5) 1 d D U P B 2
H1A_2 H 0.059249 0.481957 0.024627 0.057 Uiso 0.240(5) 1 calc R U P B 2
H1B_2 H 0.171195 0.506959 0.086199 0.057 Uiso 0.240(5) 1 calc R U P B 2
H1C_2 H 0.085931 0.427949 0.071213 0.057 Uiso 0.240(5) 1 calc R U P B 2
C2_2 C 0.1272(16) 0.4189(13) -0.0122(8) 0.076(7) Uani 0.240(5) 1 d D U P B 2
H2G_2 H 0.186272 0.458374 -0.009272 0.091 Uiso 0.240(5) 1 calc R U P B 2
C3_2 C 0.0458(8) 0.3950(7) -0.0919(6) 0.0373(5) Uani 0.240(5) 1 d D U P B 2
H3A_2 H 0.047531 0.351758 -0.126112 0.056 Uiso 0.240(5) 1 calc R U P B 2
H3B_2 H 0.056048 0.439381 -0.108421 0.056 Uiso 0.240(5) 1 calc R U P B 2
H3C_2 H -0.018599 0.378513 -0.092759 0.056 Uiso 0.240(5) 1 calc R U P B 2

loop_
_atom_site_aniso_label
_atom_site_aniso_U_11
_atom_site_aniso_U_22
_atom_site_aniso_U_33
_atom_site_aniso_U_23
_atom_site_aniso_U_13
_atom_site_aniso_U_12
Ge1 0.02332(9) 0.01449(8) 0.01172(8) 0.00625(6) 0.00897(7) 0.01042(7)
Cl1 0.0292(2) 0.01740(18) 0.01732(18) 0.00765(15) 0.00833(17) 0.00812(17)
Ge2 0.01947(9) 0.01544(9) 0.01364(8) 0.00417(7) 0.00844(7) 0.00624(7)
O1 0.0246(6) 0.0148(5) 0.0177(6) 0.0062(5) 0.0134(5) 0.0088(5)
C2 0.0268(9) 0.0260(9) 0.0145(8) 0.0078(7) 0.0094(7) 0.0114(8)
C3 0.0275(9) 0.0153(7) 0.0187(8) 0.0075(6) 0.0140(7) 0.0116(7)
C4 0.0223(8) 0.0202(8) 0.0140(7) 0.0073(6) 0.0093(6) 0.0102(7)
C5 0.0294(9) 0.0252(9) 0.0142(8) 0.0027(7) 0.0100(7) 0.0096(8)
C6 0.0235(8) 0.0176(8) 0.0131(7) 0.0063(6) 0.0096(6) 0.0096(7)
C7 0.0231(8) 0.0174(8) 0.0131(7) 0.0063(6) 0.0090(6) 0.0093(7)
C8 0.0223(8) 0.0173(8) 0.0161(7) 0.0081(6) 0.0104(6) 0.0086(7)
C9 0.0294(9) 0.0233(9) 0.0143(7) 0.0088(7) 0.0097(7) 0.0129(8)
C10 0.0326(10) 0.0190(8) 0.0193(8) 0.0040(7) 0.0133(8) 0.0097(8)
C11 0.0433(12) 0.0201(9) 0.0229(9) 0.0040(7) 0.0207(9) 0.0113(8)
C12 0.0266(9) 0.0176(8) 0.0176(8) 0.0067(6) 0.0128(7) 0.0102(7)
C13 0.0254(8) 0.0217(8) 0.0123(7) 0.0087(6) 0.0077(6) 0.0133(7)
C14 0.0290(9) 0.0195(8) 0.0149(7) 0.0091(6) 0.0114(7) 0.0152(7)
C15 0.0306(9) 0.0175(8) 0.0185(8) 0.0065(7) 0.0124(7) 0.0078(7)
C16 0.0357(10) 0.0248(9) 0.0179(8) 0.0113(7) 0.0121(8) 0.0178(8)
C17 0.0312(9) 0.0190(8) 0.0254(9) 0.0112(7) 0.0194(8) 0.0149(7)
C18 0.0381(11) 0.0154(8) 0.0180(8) 0.0056(7) 0.0151(8) 0.0105(8)
C19 0.0267(9) 0.0184(8) 0.0142(7) 0.0078(6) 0.0110(7) 0.0122(7)
C20 0.0286(9) 0.0244(9) 0.0177(8) 0.0078(7) 0.0139(7) 0.0146(8)
C21 0.0266(9) 0.0297(10) 0.0149(8) 0.0100(7) 0.0084(7) 0.0164(8)
C22 0.0521(14) 0.0306(11) 0.0317(11) 0.0217(9) 0.0243(10) 0.0255(10)
C23 0.0536(14) 0.0371(12) 0.0242(10) 0.0212(9) 0.0197(10) 0.0255(11)
C24 0.0452(12) 0.0252(9) 0.0239(9) 0.0132(8) 0.0191(9) 0.0225(9)
C25 0.0377(11) 0.0247(9) 0.0199(9) 0.0114(7) 0.0134(8) 0.0150(8)
C26 0.0263(9) 0.0223(8) 0.0199(8) 0.0082(7) 0.0141(7) 0.0112(7)
C27 0.0413(11) 0.0200(8) 0.0284(10) 0.0109(8) 0.0257(9) 0.0169(8)
C28 0.0282(9) 0.0177(8) 0.0169(8) 0.0063(6) 0.0119(7) 0.0094(7)
C29 0.0357(10) 0.0250(9) 0.0182(8) 0.0128(7) 0.0147(8) 0.0201(8)
C30 0.0271(9) 0.0243(9) 0.0132(7) 0.0083(7) 0.0089(7) 0.0155(7)
C31 0.0328(10) 0.0208(9) 0.0216(9) 0.0048(7) 0.0150(8) 0.0085(8)
C32 0.0322(10) 0.0250(9) 0.0179(8) 0.0075(7) 0.0130(7) 0.0182(8)
C33 0.0286(9) 0.0256(9) 0.0230(9) 0.0080(7) 0.0167(8) 0.0079(8)
C34 0.0226(9) 0.0253(9) 0.0173(8) 0.0002(7) 0.0116(7) 0.0033(7)
C35 0.0550(15) 0.0386(13) 0.0249(10) 0.0094(9) 0.0255(11) 0.0121(11)
C36 0.0269(9) 0.0387(11) 0.0257(9) 0.0159(9) 0.0148(8) 0.0184(9)
C37 0.0338(10) 0.0218(9) 0.0257(9) 0.0091(8) 0.0189(8) 0.0058(8)
C38 0.0280(9) 0.0228(9) 0.0135(7) 0.0061(7) 0.0077(7) 0.0129(7)
C39 0.0468(13) 0.0319(11) 0.0170(8) 0.0126(8) 0.0141(9) 0.0213(10)
C40 0.0379(12) 0.0195(9) 0.0368(11) 0.0057(8) 0.0242(10) 0.0048(8)
C41 0.0454(12) 0.0220(9) 0.0286(10) 0.0133(8) 0.0235(9) 0.0194(9)
C42 0.0352(10) 0.0244(9) 0.0236(9) 0.0112(8) 0.0185(8) 0.0126(8)
C43 0.0384(12) 0.0385(12) 0.0344(12) 0.0106(10) 0.0255(10) 0.0118(10)
C44 0.0357(11) 0.0256(10) 0.0284(10) 0.0083(8) 0.0179(9) 0.0074(9)
C45 0.0309(10) 0.0248(9) 0.0313(10) 0.0094(8) 0.0214(9) 0.0149(8)
C46 0.0424(12) 0.0284(10) 0.0227(9) 0.0127(8) 0.0138(9) 0.0221(9)
C47 0.0320(11) 0.0577(15) 0.0287(11) 0.0199(11) 0.0179(9) 0.0242(11)
C48 0.0599(15) 0.0346(11) 0.0381(12) 0.0162(10) 0.0339(12) 0.0256(11)
C49 0.0462(13) 0.0239(10) 0.0388(12) 0.0073(9) 0.0282(11) 0.0095(9)
C50 0.0561(15) 0.0211(9) 0.0332(11) 0.0112(8) 0.0302(11) 0.0120(10)
C51 0.0466(12) 0.0189(8) 0.0220(9) 0.0094(7) 0.0201(9) 0.0162(9)
C52 0.0361(11) 0.0323(11) 0.0307(11) 0.0144(9) 0.0215(9) 0.0107(9)
C53 0.0351(11) 0.0351(11) 0.0236(9) 0.0133(8) 0.0141(8) 0.0239(9)
C54 0.0360(11) 0.0138(8) 0.0389(12) 0.0041(8) 0.0241(10) 0.0030(8)
C55 0.0362(11) 0.0440(13) 0.0417(12) 0.0104(10) 0.0196(10) 0.0167(10)
C56 0.0498(14) 0.0174(9) 0.0508(14) 0.0112(9) 0.0358(12) 0.0148(9)
C57 0.0555(16) 0.0358(13) 0.0455(14) 0.0113(11) 0.0328(13) 0.0207(12)
C58 0.0616(15) 0.0221(9) 0.0317(11) 0.0146(8) 0.0300(11) 0.0242(10)
C59 0.0301(10) 0.0216(9) 0.0295(10) -0.0010(8) 0.0209(9) 0.0021(8)
C60 0.0420(12) 0.0182(8) 0.0225(9) 0.0058(7) 0.0183(9) 0.0086(8)
C61 0.0345(12) 0.0381(12) 0.0477(14) 0.0181(11) 0.0205(11) 0.0244(10)
C62 0.0225(9) 0.0437(12) 0.0174(9) 0.0028(8) 0.0104(7) 0.0039(9)
C63 0.0446(13) 0.0331(12) 0.0509(15) 0.0063(11) 0.0373(12) 0.0140(10)
C64 0.0434(13) 0.0284(11) 0.0400(12) 0.0084(9) 0.0268(11) 0.0078(10)
C65 0.0558(15) 0.0326(12) 0.0444(14) 0.0203(11) 0.0261(12) 0.0271(12)
C66 0.0486(14) 0.0205(10) 0.0458(14) 0.0095(9) 0.0280(12) 0.0129(10)
C67 0.0711(17) 0.0198(9) 0.0349(12) 0.0141(9) 0.0352(12) 0.0196(11)
C68 0.0249(10) 0.0597(17) 0.0204(10) -0.0030(10) 0.0098(9) -0.0056(11)
B1 0.0208(9) 0.0189(9) 0.0160(8) 0.0064(7) 0.0096(7) 0.0101(7)
C70 0.0331(12) 0.0470(15) 0.0326(12) -0.0165(11) 0.0203(11) -0.0159(11)
C71 0.0533(15) 0.0220(10) 0.0557(15) 0.0151(10) 0.0366(13) 0.0195(10)
C72 0.0567(14) 0.0444(12) 0.0523(14) 0.0222(11) 0.0212(11) 0.0311(11)
C73 0.076(2) 0.0368(13) 0.0518(15) 0.0195(11) 0.0282(14) 0.0297(13)
C74 0.0330(12) 0.0623(17) 0.0199(10) 0.0142(11) 0.0023(9) 0.0063(12)
C75 0.0205(9) 0.0556(15) 0.0215(10) 0.0128(10) 0.0048(8) 0.0112(10)
C76 0.0344(13) 0.0512(16) 0.0399(14) -0.0007(12) 0.0171(11) -0.0016(12)
C77 0.0403(14) 0.0500(16) 0.0315(12) 0.0061(11) 0.0140(11) 0.0056(12)
C78 0.094(2) 0.0278(11) 0.0541(16) 0.0254(12) 0.0538(17) 0.0312(14)
C79 0.0473(15) 0.0684(19) 0.0522(16) 0.0271(14) 0.0357(13) 0.0369(15)
C80 0.0516(16) 0.0634(19) 0.0183(10) 0.0076(11) 0.0118(11) -0.0063(14)
C81 0.077(2) 0.0516(17) 0.0450(16) 0.0093(14) 0.0326(16) 0.0312(17)
C82 0.0757(19) 0.0315(12) 0.0692(18) 0.0276(12) 0.0582(17) 0.0342(13)
C83 0.0605(19) 0.0616(19) 0.0286(13) 0.0091(13) 0.0211(13) -0.0037(15)
C84 0.0501(17) 0.073(2) 0.0321(13) 0.0273(15) 0.0024(12) 0.0170(16)
C85 0.0399(13) 0.0248(10) 0.0443(14) -0.0082(10) 0.0290(12) -0.0075(10)
C86 0.0293(11) 0.0663(18) 0.0377(13) 0.0235(13) 0.0147(10) 0.0272(12)
C87 0.0406(14) 0.0420(15) 0.070(2) -0.0108(14) 0.0327(15) 0.0059(12)
C88 0.116(3) 0.0513(17) 0.0625(19) 0.0444(16) 0.063(2) 0.054(2)
C90 0.155(4) 0.0399(15) 0.085(2) 0.0308(17) 0.096(3) 0.057(2)
C91 0.0464(18) 0.092(3) 0.057(2) -0.013(2) 0.0260(17) -0.0085(19)
C92 0.140(4) 0.0249(12) 0.072(2) 0.0245(14) 0.071(3) 0.0347(18)
C93 0.070(2) 0.100(3) 0.0208(13) 0.0067(16) 0.0080(14) -0.027(2)
C94 0.082(2) 0.078(2) 0.105(3) 0.069(2) 0.077(2) 0.062(2)
C95 0.0412(15) 0.079(2) 0.0581(18) 0.0325(17) 0.0181(14) 0.0394(16)
C96 0.0459(16) 0.077(2) 0.0548(19) 0.0395(18) 0.0043(14) 0.0264(16)
C97 0.0449(17) 0.105(3) 0.0404(16) 0.0230(19) 0.0139(14) -0.0071(19)
C200 0.051(4) 0.022(2) 0.053(3) 0.008(2) 0.014(3) 0.024(2)
C201 0.076(2) 0.0368(13) 0.0518(15) 0.0195(11) 0.0282(14) 0.0297(13)
C202 0.0362(11) 0.0440(13) 0.0417(12) 0.0104(10) 0.0196(10) 0.0167(10)
C203 0.055(3) 0.045(3) 0.045(3) 0.036(2) 0.029(3) 0.041(3)
C1_1 0.056(2) 0.062(3) 0.084(3) 0.047(2) 0.031(2) 0.037(2)
C2_1 0.057(3) 0.061(4) 0.081(4) 0.043(3) -0.011(3) 0.015(3)
C3_1 0.0567(14) 0.0444(12) 0.0523(14) 0.0222(11) 0.0212(11) 0.0311(11)
C1_2 0.0599(15) 0.0346(11) 0.0381(12) 0.0162(10) 0.0339(12) 0.0256(11)
C2_2 0.091(14) 0.060(12) 0.046(6) -0.005(7) 0.008(7) 0.044(11)
C3_2 0.0434(13) 0.0284(11) 0.0400(12) 0.0084(9) 0.0268(11) 0.0078(10)

loop_
_atom_type_symbol
_atom_type_description
_atom_type_scat_dispersion_real
_atom_type_scat_dispersion_imag
_atom_type_scat_source
C C 0.0033 0.0016 'International Tables Vol C Tables 4.2.6.8 and 6.1.1.4'
B B 0.0013 0.0007 'International Tables Vol C Tables 4.2.6.8 and 6.1.1.4'
O O 0.0106 0.0060 'International Tables Vol C Tables 4.2.6.8 and 6.1.1.4'
Cl Cl 0.1484 0.1585 'International Tables Vol C Tables 4.2.6.8 and 6.1.1.4'
Ge Ge 0.1547 1.8001 'International Tables Vol C Tables 4.2.6.8 and 6.1.1.4'
H H 0.0000 0.0000 'International Tables Vol C Tables 4.2.6.8 and 6.1.1.4'

loop_
_geom_angle_atom_site_label_1
_geom_angle_atom_site_label_2
_geom_angle_atom_site_label_3
_geom_angle
_geom_angle_site_symmetry_1
_geom_angle_site_symmetry_3
_geom_angle_publ_flag
C7 Ge1 C14 107.43(7) . . ?
C7 Ge1 C6 115.39(7) . . ?
C14 Ge1 C6 116.55(7) . . ?
C7 Ge1 C19 120.10(7) . . ?
C14 Ge1 C19 83.40(8) . . ?
C6 Ge1 C19 110.12(7) . . ?
C12 Ge2 C34 101.91(8) . . ?
C12 Ge2 B1 103.70(8) . . ?
C34 Ge2 B1 131.91(8) . . ?
C12 Ge2 Cl1 103.87(6) . . ?
C34 Ge2 Cl1 109.22(6) . . ?
B1 Ge2 Cl1 103.18(6) . . ?
C8 O1 C3 115.15(13) . . ?
C5 C2 C4 121.43(17) . . ?
C5 C2 H2 119.3 . . ?
C4 C2 H2 119.3 . . ?
C12 C3 C17 122.90(17) . . ?
C12 C3 O1 117.08(15) . . ?
C17 C3 O1 120.02(17) . . ?
C2 C4 C6 120.61(17) . . ?
C2 C4 C13 113.75(15) . . ?
C6 C4 C13 125.32(15) . . ?
C10 C5 C2 118.39(17) . . ?
C10 C5 H5 120.8 . . ?
C2 C5 H5 120.8 . . ?
C28 C6 C4 117.19(16) . . ?
C28 C6 Ge1 126.47(13) . . ?
C4 C6 Ge1 116.04(13) . . ?
C8 C7 C15 116.82(16) . . ?
C8 C7 Ge1 129.26(13) . . ?
C15 C7 Ge1 113.82(13) . . ?
O1 C8 C26 119.53(16) . . ?
O1 C8 C7 117.94(15) . . ?
C26 C8 C7 122.52(17) . . ?
C25 C9 C13 118.87(18) . . ?
C25 C9 C42 118.69(18) . . ?
C13 C9 C42 122.41(17) . . ?
C5 C10 C28 122.33(18) . . ?
C5 C10 H10 118.8 . . ?
C28 C10 H10 118.8 . . ?
C27 C11 C31 119.97(18) . . ?
C27 C11 H11 120.0 . . ?
C31 C11 H11 120.0 . . ?
C3 C12 C31 117.28(17) . . ?
C3 C12 Ge2 119.61(13) . . ?
C31 C12 Ge2 123.10(15) . . ?
C21 C13 C9 119.82(17) . . ?
C21 C13 C4 118.52(17) . . ?
C9 C13 C4 120.66(16) . . ?
C32 C14 C29 124.49(15) . . ?
C32 C14 C30 113.34(16) . . ?
C29 C14 C30 84.54(13) . . ?
C32 C14 Ge1 98.17(11) . . ?
C29 C14 Ge1 129.94(14) . . ?
C30 C14 Ge1 102.85(11) . . ?
C37 C15 C7 121.62(18) . . ?
C37 C15 H15 119.2 . . ?
C7 C15 H15 119.2 . . ?
C39 C16 C29 123.40(19) . . ?
C39 C16 C30 144.03(19) . . ?
C29 C16 C30 92.55(15) . . ?
C27 C17 C3 117.65(18) . . ?
C27 C17 C45 124.55(17) . . ?
C3 C17 C45 117.74(17) . . ?
C51 C18 C60 119.97(18) . . ?
C51 C18 C28 119.17(17) . . ?
C60 C18 C28 118.87(19) . . ?
C20 C19 B1 111.11(15) . . ?
C20 C19 Ge1 96.43(12) . . ?
B1 C19 Ge1 106.88(12) . . ?
C20 C19 H19 113.7 . . ?
B1 C19 H19 113.7 . . ?
Ge1 C19 H19 113.7 . . ?
C32 C20 C19 117.64(17) . . ?
C32 C20 H20 121.2 . . ?
C19 C20 H20 121.2 . . ?
C53 C21 C13 118.56(19) . . ?
C53 C21 C36 120.34(18) . . ?
C13 C21 C36 120.71(17) . . ?
C23 C22 C24 122.5(2) . . ?
C23 C22 H22 118.7 . . ?
C24 C22 H22 118.7 . . ?
C39 C23 C22 121.72(19) . . ?
C39 C23 H23 119.1 . . ?
C22 C23 H23 119.1 . . ?
C29 C24 C22 115.71(19) . . ?
C29 C24 H24 122.1 . . ?
C22 C24 H24 122.1 . . ?
C46 C25 C9 122.4(2) . . ?
C46 C25 H25 118.8 . . ?
C9 C25 H25 118.8 . . ?
C33 C26 C8 118.29(17) . . ?
C33 C26 C45 123.64(17) . . ?
C8 C26 C45 118.06(17) . . ?
C11 C27 C17 120.93(18) . . ?
C11 C27 H27 119.5 . . ?
C17 C27 H27 119.5 . . ?
C10 C28 C6 119.75(17) . . ?
C10 C28 C18 110.52(16) . . ?
C6 C28 C18 129.55(16) . . ?
C24 C29 C16 121.52(17) . . ?
C24 C29 C14 145.48(18) . . ?
C16 C29 C14 92.99(15) . . ?
C38 C30 C16 140.94(17) . . ?
C38 C30 C14 129.14(16) . . ?
C16 C30 C14 89.92(14) . . ?
C11 C31 C12 121.08(19) . . ?
C11 C31 H31 119.5 . . ?
C12 C31 H31 119.5 . . ?
C20 C32 C14 114.65(16) . . ?
C20 C32 H32 122.7 . . ?
C14 C32 H32 122.7 . . ?
C37 C33 C26 120.92(18) . . ?
C37 C33 H33 119.5 . . ?
C26 C33 H33 119.5 . . ?
C62 C34 C59 118.48(19) . . ?
C62 C34 Ge2 117.48(16) . . ?
C59 C34 Ge2 123.06(16) . . ?
C42 C35 H35A 109.5 . . ?
C42 C35 H35B 109.5 . . ?
H35A C35 H35B 109.5 . . ?
C42 C35 H35C 109.5 . . ?
H35A C35 H35C 109.5 . . ?
H35B C35 H35C 109.5 . . ?
C21 C36 C47 114.64(19) . . ?
C21 C36 C55 109.85(18) . . ?
C47 C36 C55 109.29(18) . . ?
C21 C36 H36 107.6 . . ?
C47 C36 H36 107.6 . . ?
C55 C36 H36 107.6 . . ?
C33 C37 C15 119.62(18) . . ?
C33 C37 H37 120.2 . . ?
C15 C37 H37 120.2 . . ?
C30 C38 B1 117.60(16) . . ?
C30 C38 H38 121.2 . . ?
B1 C38 H38 121.2 . . ?
C16 C39 C23 115.09(19) . . ?
C16 C39 H39 122.5 . . ?
C23 C39 H39 122.5 . . ?
C49 C40 C54 118.7(2) . . ?
C49 C40 C43 119.9(2) . . ?
C54 C40 C43 121.4(2) . . ?
C51 C41 C72 112.2(2) . . ?
C51 C41 C48 111.58(19) . . ?
C72 C41 C48 108.5(2) . . ?
C51 C41 H41 108.1 . . ?
C72 C41 H41 108.1 . . ?
C48 C41 H41 108.1 . . ?
C9 C42 C52 113.73(17) . . ?
C9 C42 C35 110.96(19) . . ?
C52 C42 C35 107.60(18) . . ?
C9 C42 H42 108.1 . . ?
C52 C42 H42 108.1 . . ?
C35 C42 H42 108.1 . . ?
C87 C43 C40 113.0(2) . . ?
C87 C43 C76 110.3(2) . . ?
C40 C43 C76 109.8(2) . . ?
C87 C43 H43 107.8 . . ?
C40 C43 H43 107.8 . . ?
C76 C43 H43 107.8 . . ?
C60 C44 C77 110.9(2) . . ?
C60 C44 C64 113.6(2) . . ?
C77 C44 C64 108.4(2) . . ?
C60 C44 H44 107.9 . . ?
C77 C44 H44 107.9 . . ?
C64 C44 H44 107.9 . . ?
C17 C45 C26 105.84(15) . . ?
C17 C45 C63 112.50(18) . . ?
C26 C45 C63 112.09(18) . . ?
C17 C45 C61 107.91(18) . . ?
C26 C45 C61 109.51(18) . . ?
C63 C45 C61 108.87(19) . . ?
C25 C46 C53 118.07(19) . . ?
C25 C46 C65 119.0(2) . . ?
C53 C46 C65 122.9(2) . . ?
C36 C47 H47A 109.5 . . ?
C36 C47 H47B 109.5 . . ?
H47A C47 H47B 109.5 . . ?
C36 C47 H47C 109.5 . . ?
H47A C47 H47C 109.5 . . ?
H47B C47 H47C 109.5 . . ?
C41 C48 H48A 109.5 . . ?
C41 C48 H48B 109.5 . . ?
H48A C48 H48B 109.5 . . ?
C41 C48 H48C 109.5 . . ?
H48A C48 H48C 109.5 . . ?
H48B C48 H48C 109.5 . . ?
C40 C49 C66 122.3(2) . . ?
C40 C49 H49 118.8 . . ?
C66 C49 H49 118.8 . . ?
C67 C50 C60 122.6(2) . . ?
C67 C50 H50 118.7 . . ?
C60 C50 H50 118.7 . . ?
C58 C51 C18 118.9(2) . . ?
C58 C51 C41 118.46(19) . . ?
C18 C51 C41 122.56(17) . . ?
C42 C52 H52A 109.5 . . ?
C42 C52 H52B 109.5 . . ?
H52A C52 H52B 109.5 . . ?
C42 C52 H52C 109.5 . . ?
H52A C52 H52C 109.5 . . ?
H52B C52 H52C 109.5 . . ?
C46 C53 C21 122.17(19) . . ?
C46 C53 H53 118.9 . . ?
C21 C53 H53 118.9 . . ?
C40 C54 C56 119.8(2) . . ?
C40 C54 C59 118.4(2) . . ?
C56 C54 C59 121.6(2) . . ?
C36 C55 H55A 109.5 . . ?
C36 C55 H55B 109.5 . . ?
H55A C55 H55B 109.5 . . ?
C36 C55 H55C 109.5 . . ?
H55A C55 H55C 109.5 . . ?
H55B C55 H55C 109.5 . . ?
C71 C56 C54 119.1(2) . . ?
C71 C56 C82 119.2(2) . . ?
C54 C56 C82 121.8(2) . . ?
C66 C57 C81 114.0(2) . . ?
C66 C57 C73 110.8(2) . . ?
C81 C57 C73 109.6(3) . . ?
C66 C57 H57 107.4 . . ?
C81 C57 H57 107.4 . . ?
C73 C57 H57 107.4 . . ?
C67 C58 C51 121.8(2) . . ?
C67 C58 H58 119.1 . . ?
C51 C58 H58 119.1 . . ?
C85 C59 C34 119.4(2) . . ?
C85 C59 C54 115.1(2) . . ?
C34 C59 C54 125.22(18) . . ?
C50 C60 C18 118.4(2) . . ?
C50 C60 C44 118.5(2) . . ?
C18 C60 C44 122.78(18) . . ?
C45 C61 H61A 109.5 . . ?
C45 C61 H61B 109.5 . . ?
H61A C61 H61B 109.5 . . ?
C45 C61 H61C 109.5 . . ?
H61A C61 H61C 109.5 . . ?
H61B C61 H61C 109.5 . . ?
C68 C62 C34 120.1(3) . . ?
C68 C62 C75 116.2(2) . . ?
C34 C62 C75 123.57(19) . . ?
C45 C63 H63A 109.5 . . ?
C45 C63 H63B 109.5 . . ?
H63A C63 H63B 109.5 . . ?
C45 C63 H63C 109.5 . . ?
H63A C63 H63C 109.5 . . ?
H63B C63 H63C 109.5 . . ?
C44 C64 H64A 109.5 . . ?
C44 C64 H64B 109.5 . . ?
H64A C64 H64B 109.5 . . ?
C44 C64 H64C 109.5 . . ?
H64A C64 H64C 109.5 . . ?
H64B C64 H64C 109.5 . . ?
C200 C65 C201 108.6(4) . . ?
C200 C65 C46 113.7(3) . . ?
C202 C65 C46 113.0(3) . . ?
C201 C65 C46 113.6(3) . . ?
C202 C65 C203 110.0(4) . . ?
C46 C65 C203 107.9(3) . . ?
C200 C65 H65A 106.8 . . ?
C201 C65 H65A 106.8 . . ?
C46 C65 H65A 106.8 . . ?
C202 C65 H65B 108.6 . . ?
C46 C65 H65B 108.6 . . ?
C203 C65 H65B 108.6 . . ?
C71 C66 C49 117.7(3) . . ?
C71 C66 C57 119.2(2) . . ?
C49 C66 C57 123.1(2) . . ?
C50 C67 C58 118.2(2) . . ?
C50 C67 C78 120.5(2) . . ?
C58 C67 C78 121.3(2) . . ?
C70 C68 C62 120.9(3) . . ?
C70 C68 H68 119.6 . . ?
C62 C68 H68 119.6 . . ?
C38 B1 C19 120.98(16) . . ?
C38 B1 Ge2 115.40(13) . . ?
C19 B1 Ge2 122.68(13) . . ?
C68 C70 C85 119.7(2) . . ?
C68 C70 H70 120.2 . . ?
C85 C70 H70 120.2 . . ?
C56 C71 C66 122.3(2) . . ?
C56 C71 H71 118.8 . . ?
C66 C71 H71 118.8 . . ?
C41 C72 H72A 109.5 . . ?
C41 C72 H72B 109.5 . . ?
H72A C72 H72B 109.5 . . ?
C41 C72 H72C 109.5 . . ?
H72A C72 H72C 109.5 . . ?
H72B C72 H72C 109.5 . . ?
C57 C73 H73A 109.5 . . ?
C57 C73 H73B 109.5 . . ?
H73A C73 H73B 109.5 . . ?
C57 C73 H73C 109.5 . . ?
H73A C73 H73C 109.5 . . ?
H73B C73 H73C 109.5 . . ?
C84 C74 C75 118.8(3) . . ?
C84 C74 C80 118.9(3) . . ?
C75 C74 C80 122.3(3) . . ?
C86 C75 C74 119.5(3) . . ?
C86 C75 C62 119.5(2) . . ?
C74 C75 C62 120.7(2) . . ?
C43 C76 H76A 109.5 . . ?
C43 C76 H76B 109.5 . . ?
H76A C76 H76B 109.5 . . ?
C43 C76 H76C 109.5 . . ?
H76A C76 H76C 109.5 . . ?
H76B C76 H76C 109.5 . . ?
C44 C77 H77A 109.5 . . ?
C44 C77 H77B 109.5 . . ?
H77A C77 H77B 109.5 . . ?
C44 C77 H77C 109.5 . . ?
H77A C77 H77C 109.5 . . ?
H77B C77 H77C 109.5 . . ?
C88 C78 C67 112.2(3) . . ?
C88 C78 C92 111.3(3) . . ?
C67 C78 C92 110.4(2) . . ?
C88 C78 H78 107.6 . . ?
C67 C78 H78 107.6 . . ?
C92 C78 H78 107.6 . . ?
C97 C79 C86 114.3(3) . . ?
C97 C79 C91 109.8(3) . . ?
C86 C79 C91 110.5(3) . . ?
C97 C79 H79 107.3 . . ?
C86 C79 H79 107.3 . . ?
C91 C79 H79 107.3 . . ?
C74 C80 C83 111.7(3) . . ?
C74 C80 C93 110.7(3) . . ?
C83 C80 C93 109.3(2) . . ?
C74 C80 H80 108.4 . . ?
C83 C80 H80 108.4 . . ?
C93 C80 H80 108.4 . . ?
C57 C81 H81A 109.5 . . ?
C57 C81 H81B 109.5 . . ?
H81A C81 H81B 109.5 . . ?
C57 C81 H81C 109.5 . . ?
H81A C81 H81C 109.5 . . ?
H81B C81 H81C 109.5 . . ?
C56 C82 C94 113.0(3) . . ?
C56 C82 C90 109.8(2) . . ?
C94 C82 C90 110.8(3) . . ?
C56 C82 H82 107.7 . . ?
C94 C82 H82 107.7 . . ?
C90 C82 H82 107.7 . . ?
C80 C83 H83A 109.5 . . ?
C80 C83 H83B 109.5 . . ?
H83A C83 H83B 109.5 . . ?
C80 C83 H83C 109.5 . . ?
H83A C83 H83C 109.5 . . ?
H83B C83 H83C 109.5 . . ?
C96 C84 C74 123.0(3) . . ?
C96 C84 H84 118.5 . . ?
C74 C84 H84 118.5 . . ?
C70 C85 C59 121.1(3) . . ?
C70 C85 H85 119.4 . . ?
C59 C85 H85 119.4 . . ?
C75 C86 C95 119.2(3) . . ?
C75 C86 C79 121.3(3) . . ?
C95 C86 C79 119.3(3) . . ?
C43 C87 H87A 109.5 . . ?
C43 C87 H87B 109.5 . . ?
H87A C87 H87B 109.5 . . ?
C43 C87 H87C 109.5 . . ?
H87A C87 H87C 109.5 . . ?
H87B C87 H87C 109.5 . . ?
C78 C88 H88A 109.5 . . ?
C78 C88 H88B 109.5 . . ?
H88A C88 H88B 109.5 . . ?
C78 C88 H88C 109.5 . . ?
H88A C88 H88C 109.5 . . ?
H88B C88 H88C 109.5 . . ?
C82 C90 H90A 109.5 . . ?
C82 C90 H90B 109.5 . . ?
H90A C90 H90B 109.5 . . ?
C82 C90 H90C 109.5 . . ?
H90A C90 H90C 109.5 . . ?
H90B C90 H90C 109.5 . . ?
C79 C91 H91A 109.5 . . ?
C79 C91 H91B 109.5 . . ?
H91A C91 H91B 109.5 . . ?
C79 C91 H91C 109.5 . . ?
H91A C91 H91C 109.5 . . ?
H91B C91 H91C 109.5 . . ?
C78 C92 H92A 109.5 . . ?
C78 C92 H92B 109.5 . . ?
H92A C92 H92B 109.5 . . ?
C78 C92 H92C 109.5 . . ?
H92A C92 H92C 109.5 . . ?
H92B C92 H92C 109.5 . . ?
C80 C93 H93A 109.5 . . ?
C80 C93 H93B 109.5 . . ?
H93A C93 H93B 109.5 . . ?
C80 C93 H93C 109.5 . . ?
H93A C93 H93C 109.5 . . ?
H93B C93 H93C 109.5 . . ?
C82 C94 H94A 109.5 . . ?
C82 C94 H94B 109.5 . . ?
H94A C94 H94B 109.5 . . ?
C82 C94 H94C 109.5 . . ?
H94A C94 H94C 109.5 . . ?
H94B C94 H94C 109.5 . . ?
C96 C95 C86 122.2(3) . . ?
C96 C95 H95 118.9 . . ?
C86 C95 H95 118.9 . . ?
C2_2 C96 C84 120.1(7) . . ?
C2_2 C96 C95 120.1(9) . . ?
C84 C96 C95 117.1(3) . . ?
C84 C96 C2_1 121.3(4) . . ?
C95 C96 C2_1 121.6(5) . . ?
C79 C97 H97A 109.5 . . ?
C79 C97 H97B 109.5 . . ?
H97A C97 H97B 109.5 . . ?
C79 C97 H97C 109.5 . . ?
H97A C97 H97C 109.5 . . ?
H97B C97 H97C 109.5 . . ?
C65 C200 H20A 109.5 . . ?
C65 C200 H20B 109.5 . . ?
H20A C200 H20B 109.5 . . ?
C65 C200 H20C 109.5 . . ?
H20A C200 H20C 109.5 . . ?
H20B C200 H20C 109.5 . . ?
C65 C201 H20D 109.5 . . ?
C65 C201 H20E 109.5 . . ?
H20D C201 H20E 109.5 . . ?
C65 C201 H20F 109.5 . . ?
H20D C201 H20F 109.5 . . ?
H20E C201 H20F 109.5 . . ?
C65 C202 H20G 109.5 . . ?
C65 C202 H20H 109.5 . . ?
H20G C202 H20H 109.5 . . ?
C65 C202 H20I 109.5 . . ?
H20G C202 H20I 109.5 . . ?
H20H C202 H20I 109.5 . . ?
C65 C203 H20J 109.5 . . ?
C65 C203 H20K 109.5 . . ?
H20J C203 H20K 109.5 . . ?
C65 C203 H20L 109.5 . . ?
H20J C203 H20L 109.5 . . ?
H20K C203 H20L 109.5 . . ?
C2_1 C1_1 H1A_1 109.5 . . ?
C2_1 C1_1 H1B_1 109.5 . . ?
H1A_1 C1_1 H1B_1 109.5 . . ?
C2_1 C1_1 H1C_1 109.5 . . ?
H1A_1 C1_1 H1C_1 109.5 . . ?
H1B_1 C1_1 H1C_1 109.5 . . ?
C1_1 C2_1 C3_1 120.0(6) . . ?
C1_1 C2_1 C96 118.2(5) . . ?
C3_1 C2_1 C96 108.4(4) . . ?
C1_1 C2_1 H2_1 102.3 . . ?
C3_1 C2_1 H2_1 102.3 . . ?
C96 C2_1 H2_1 102.3 . . ?
C2_1 C3_1 H3A_1 109.5 . . ?
C2_1 C3_1 H3B_1 109.5 . . ?
H3A_1 C3_1 H3B_1 109.5 . . ?
C2_1 C3_1 H3C_1 109.5 . . ?
H3A_1 C3_1 H3C_1 109.5 . . ?
H3B_1 C3_1 H3C_1 109.5 . . ?
C2_2 C1_2 H1A_2 109.5 . . ?
C2_2 C1_2 H1B_2 109.5 . . ?
H1A_2 C1_2 H1B_2 109.5 . . ?
C2_2 C1_2 H1C_2 109.5 . . ?
H1A_2 C1_2 H1C_2 109.5 . . ?
H1B_2 C1_2 H1C_2 109.5 . . ?
C96 C2_2 C1_2 111.1(14) . . ?
C96 C2_2 C3_2 118.0(13) . . ?
C1_2 C2_2 C3_2 113.3(13) . . ?
C96 C2_2 H2G_2 104.3 . . ?
C1_2 C2_2 H2G_2 104.3 . . ?
C3_2 C2_2 H2G_2 104.3 . . ?
C2_2 C3_2 H3A_2 109.5 . . ?
C2_2 C3_2 H3B_2 109.5 . . ?
H3A_2 C3_2 H3B_2 109.5 . . ?
C2_2 C3_2 H3C_2 109.5 . . ?
H3A_2 C3_2 H3C_2 109.5 . . ?
H3B_2 C3_2 H3C_2 109.5 . . ?

loop_
_geom_bond_atom_site_label_1
_geom_bond_atom_site_label_2
_geom_bond_distance
_geom_bond_site_symmetry_2
_geom_bond_publ_flag
Ge1 C7 1.9593(17) . ?
Ge1 C14 2.0099(18) . ?
Ge1 C6 2.0104(17) . ?
Ge1 C19 2.0105(19) . ?
Cl1 Ge2 2.1798(5) . ?
Ge2 C12 1.9593(18) . ?
Ge2 C34 1.9880(19) . ?
Ge2 B1 2.081(2) . ?
O1 C8 1.393(2) . ?
O1 C3 1.401(2) . ?
C2 C5 1.384(3) . ?
C2 C4 1.402(2) . ?
C2 H2 0.9500 . ?
C3 C12 1.393(3) . ?
C3 C17 1.400(2) . ?
C4 C6 1.423(2) . ?
C4 C13 1.501(2) . ?
C5 C10 1.377(3) . ?
C5 H5 0.9500 . ?
C6 C28 1.421(2) . ?
C7 C8 1.402(2) . ?
C7 C15 1.404(3) . ?
C8 C26 1.400(2) . ?
C9 C25 1.394(3) . ?
C9 C13 1.416(3) . ?
C9 C42 1.525(3) . ?
C10 C28 1.406(3) . ?
C10 H10 0.9500 . ?
C11 C27 1.386(3) . ?
C11 C31 1.391(3) . ?
C11 H11 0.9500 . ?
C12 C31 1.400(3) . ?
C13 C21 1.413(3) . ?
C14 C32 1.508(3) . ?
C14 C29 1.539(3) . ?
C14 C30 1.551(2) . ?
C15 C37 1.393(3) . ?
C15 H15 0.9500 . ?
C16 C39 1.386(3) . ?
C16 C29 1.403(3) . ?
C16 C30 1.471(3) . ?
C17 C27 1.394(3) . ?
C17 C45 1.515(3) . ?
C18 C51 1.412(3) . ?
C18 C60 1.413(3) . ?
C18 C28 1.519(3) . ?
C19 C20 1.522(2) . ?
C19 B1 1.574(3) . ?
C19 H19 1.0000 . ?
C20 C32 1.339(3) . ?
C20 H20 0.9500 . ?
C21 C53 1.400(3) . ?
C21 C36 1.527(3) . ?
C22 C23 1.398(3) . ?
C22 C24 1.402(3) . ?
C22 H22 0.9500 . ?
C23 C39 1.396(3) . ?
C23 H23 0.9500 . ?
C24 C29 1.377(3) . ?
C24 H24 0.9500 . ?
C25 C46 1.384(3) . ?
C25 H25 0.9500 . ?
C26 C33 1.391(3) . ?
C26 C45 1.530(3) . ?
C27 H27 0.9500 . ?
C30 C38 1.339(3) . ?
C31 H31 0.9500 . ?
C32 H32 0.9500 . ?
C33 C37 1.387(3) . ?
C33 H33 0.9500 . ?
C34 C62 1.413(3) . ?
C34 C59 1.418(3) . ?
C35 C42 1.541(3) . ?
C35 H35A 0.9800 . ?
C35 H35B 0.9800 . ?
C35 H35C 0.9800 . ?
C36 C47 1.531(3) . ?
C36 C55 1.531(3) . ?
C36 H36 1.0000 . ?
C37 H37 0.9500 . ?
C38 B1 1.533(3) . ?
C38 H38 0.9500 . ?
C39 H39 0.9500 . ?
C40 C49 1.390(4) . ?
C40 C54 1.406(3) . ?
C40 C43 1.529(3) . ?
C41 C51 1.521(3) . ?
C41 C72 1.536(4) . ?
C41 C48 1.538(3) . ?
C41 H41 1.0000 . ?
C42 C52 1.533(3) . ?
C42 H42 1.0000 . ?
C43 C87 1.520(4) . ?
C43 C76 1.534(4) . ?
C43 H43 1.0000 . ?
C44 C60 1.517(3) . ?
C44 C77 1.536(3) . ?
C44 C64 1.539(3) . ?
C44 H44 1.0000 . ?
C45 C63 1.537(3) . ?
C45 C61 1.539(3) . ?
C46 C53 1.394(3) . ?
C46 C65 1.528(3) . ?
C47 H47A 0.9800 . ?
C47 H47B 0.9800 . ?
C47 H47C 0.9800 . ?
C48 H48A 0.9800 . ?
C48 H48B 0.9800 . ?
C48 H48C 0.9800 . ?
C49 C66 1.393(4) . ?
C49 H49 0.9500 . ?
C50 C67 1.381(4) . ?
C50 C60 1.405(3) . ?
C50 H50 0.9500 . ?
C51 C58 1.403(3) . ?
C52 H52A 0.9800 . ?
C52 H52B 0.9800 . ?
C52 H52C 0.9800 . ?
C53 H53 0.9500 . ?
C54 C56 1.415(3) . ?
C54 C59 1.501(4) . ?
C55 H55A 0.9800 . ?
C55 H55B 0.9800 . ?
C55 H55C 0.9800 . ?
C56 C71 1.379(4) . ?
C56 C82 1.525(3) . ?
C57 C66 1.509(4) . ?
C57 C81 1.523(4) . ?
C57 C73 1.546(4) . ?
C57 H57 1.0000 . ?
C58 C67 1.395(4) . ?
C58 H58 0.9500 . ?
C59 C85 1.404(3) . ?
C61 H61A 0.9800 . ?
C61 H61B 0.9800 . ?
C61 H61C 0.9800 . ?
C62 C68 1.401(3) . ?
C62 C75 1.506(4) . ?
C63 H63A 0.9800 . ?
C63 H63B 0.9800 . ?
C63 H63C 0.9800 . ?
C64 H64A 0.9800 . ?
C64 H64B 0.9800 . ?
C64 H64C 0.9800 . ?
C65 C200 1.497(6) . ?
C65 C202 1.502(6) . ?
C65 C201 1.508(8) . ?
C65 C203 1.547(6) . ?
C65 H65A 1.0000 . ?
C65 H65B 1.0000 . ?
C66 C71 1.392(4) . ?
C67 C78 1.530(3) . ?
C68 C70 1.379(5) . ?
C68 H68 0.9500 . ?
C70 C85 1.386(5) . ?
C70 H70 0.9500 . ?
C71 H71 0.9500 . ?
C72 H72A 0.9800 . ?
C72 H72B 0.9800 . ?
C72 H72C 0.9800 . ?
C73 H73A 0.9800 . ?
C73 H73B 0.9800 . ?
C73 H73C 0.9800 . ?
C74 C84 1.391(5) . ?
C74 C75 1.409(3) . ?
C74 C80 1.531(4) . ?
C75 C86 1.403(4) . ?
C76 H76A 0.9800 . ?
C76 H76B 0.9800 . ?
C76 H76C 0.9800 . ?
C77 H77A 0.9800 . ?
C77 H77B 0.9800 . ?
C77 H77C 0.9800 . ?
C78 C88 1.523(5) . ?
C78 C92 1.536(4) . ?
C78 H78 1.0000 . ?
C79 C97 1.486(5) . ?
C79 C86 1.534(4) . ?
C79 C91 1.537(5) . ?
C79 H79 1.0000 . ?
C80 C83 1.532(4) . ?
C80 C93 1.547(4) . ?
C80 H80 1.0000 . ?
C81 H81A 0.9800 . ?
C81 H81B 0.9800 . ?
C81 H81C 0.9800 . ?
C82 C94 1.528(5) . ?
C82 C90 1.545(4) . ?
C82 H82 1.0000 . ?
C83 H83A 0.9800 . ?
C83 H83B 0.9800 . ?
C83 H83C 0.9800 . ?
C84 C96 1.390(6) . ?
C84 H84 0.9500 . ?
C85 H85 0.9500 . ?
C86 C95 1.404(4) . ?
C87 H87A 0.9800 . ?
C87 H87B 0.9800 . ?
C87 H87C 0.9800 . ?
C88 H88A 0.9800 . ?
C88 H88B 0.9800 . ?
C88 H88C 0.9800 . ?
C90 H90A 0.9800 . ?
C90 H90B 0.9800 . ?
C90 H90C 0.9800 . ?
C91 H91A 0.9800 . ?
C91 H91B 0.9800 . ?
C91 H91C 0.9800 . ?
C92 H92A 0.9800 . ?
C92 H92B 0.9800 . ?
C92 H92C 0.9800 . ?
C93 H93A 0.9800 . ?
C93 H93B 0.9800 . ?
C93 H93C 0.9800 . ?
C94 H94A 0.9800 . ?
C94 H94B 0.9800 . ?
C94 H94C 0.9800 . ?
C95 C96 1.391(5) . ?
C95 H95 0.9500 . ?
C96 C2_2 1.33(2) . ?
C96 C2_1 1.577(7) . ?
C97 H97A 0.9800 . ?
C97 H97B 0.9800 . ?
C97 H97C 0.9800 . ?
C200 H20A 0.9800 . ?
C200 H20B 0.9800 . ?
C200 H20C 0.9800 . ?
C201 H20D 0.9800 . ?
C201 H20E 0.9800 . ?
C201 H20F 0.9800 . ?
C202 H20G 0.9800 . ?
C202 H20H 0.9800 . ?
C202 H20I 0.9800 . ?
C203 H20J 0.9800 . ?
C203 H20K 0.9800 . ?
C203 H20L 0.9800 . ?
C1_1 C2_1 1.442(8) . ?
C1_1 H1A_1 0.9800 . ?
C1_1 H1B_1 0.9800 . ?
C1_1 H1C_1 0.9800 . ?
C2_1 C3_1 1.487(6) . ?
C2_1 H2_1 1.0000 . ?
C3_1 H3A_1 0.9800 . ?
C3_1 H3B_1 0.9800 . ?
C3_1 H3C_1 0.9800 . ?
C1_2 C2_2 1.504(13) . ?
C1_2 H1A_2 0.9800 . ?
C1_2 H1B_2 0.9800 . ?
C1_2 H1C_2 0.9800 . ?
C2_2 C3_2 1.518(14) . ?
C2_2 H2G_2 1.0000 . ?
C3_2 H3A_2 0.9800 . ?
C3_2 H3B_2 0.9800 . ?
C3_2 H3C_2 0.9800 . ?
